data_7221935
loop_
_publ_author_name
'A. D. Neto, Brenno'
'Souza, Roberto'
'Bataglion, Giovana A.'
'Ferreira, Davi A. C.'
'Gatto, Claudia C.'
'Eberlin, Marcos N.'

_publ_section_title
;
 Insights on the Petasis Borono-Mannich Multicomponent Reaction Mechanism
;
_journal_name_full 'RSC Adv.'
_journal_paper_doi 10.1039/C5RA16678K
_journal_year 2015
_chemical_formula_moiety 'C21 H20 B N O2'
_chemical_formula_sum 'C21 H20 B N O2'
_chemical_formula_weight 329.19
_space_group_IT_number 2
_symmetry_cell_setting triclinic
_symmetry_Int_Tables_number 2
_symmetry_space_group_name_Hall '-P 1'
_symmetry_space_group_name_H-M 'P -1'
_atom_sites_solution_hydrogens geom
_atom_sites_solution_primary direct
_atom_sites_solution_secondary difmap
_audit_conform_dict_location ftp://ftp.iucr.org/pub/cif_core.dic
_audit_conform_dict_name cif_core.dic
_audit_conform_dict_version 2.4
_audit_creation_date 2015-04-16T16:06:07-00:00
_audit_creation_method 'WinGX routine CIF_UPDATE'
_audit_update_record
;
2015-04-16 deposited with the CCDC.
2015-08-28 downloaded from the CCDC.
;
_cell_angle_alpha 107.921(2)
_cell_angle_beta 100.656(2)
_cell_angle_gamma 104.952(2)
_cell_formula_units_Z 2
_cell_length_a 9.7590(3)
_cell_length_b 10.0001(3)
_cell_length_c 10.2662(4)
_cell_measurement_reflns_used 1100
_cell_measurement_temperature 296(2)
_cell_measurement_theta_max 21.51
_cell_measurement_theta_min 2.27
_cell_measurement_wavelength 0.71073
_cell_volume 882.11(6)
_computing_cell_refinement 'SAINT V8.18C (Bruker AXS Inc.)'
_computing_data_collection 'Bruker Instrument Service v2011.2.0.0'
_computing_data_reduction 'SAINT V8.18C (Bruker AXS Inc.)'
_computing_molecular_graphics 'Bruker SHELXTL'
_computing_publication_material 'Bruker SHELXTL'
_computing_structure_refinement 'SHELXL-97 (Sheldrick, 2008)'
_computing_structure_solution 'SHELXS-97 (Sheldrick, 2008)'
_diffrn_ambient_temperature 296(2)
_diffrn_measured_fraction_theta_full 0.989
_diffrn_measured_fraction_theta_max 0.989
_diffrn_measurement_device_type 'Bruker APEX-II CCD'
_diffrn_measurement_method '\f and \w scans'
_diffrn_radiation_monochromator graphite
_diffrn_radiation_probe x-ray
_diffrn_radiation_type MoK\a
_diffrn_radiation_wavelength 0.71073
_diffrn_reflns_av_R_equivalents 0.0639
_diffrn_reflns_av_unetI/netI 0.0608
_diffrn_reflns_limit_h_max 12
_diffrn_reflns_limit_h_min -12
_diffrn_reflns_limit_k_max 12
_diffrn_reflns_limit_k_min -12
_diffrn_reflns_limit_l_max 12
_diffrn_reflns_limit_l_min -12
_diffrn_reflns_number 15422
_diffrn_reflns_theta_full 26.64
_diffrn_reflns_theta_max 26.64
_diffrn_reflns_theta_min 2.18
_exptl_absorpt_coefficient_mu 0.078
_exptl_absorpt_correction_T_max 0.988
_exptl_absorpt_correction_T_min 0.9773
_exptl_absorpt_correction_type multi-scan
_exptl_absorpt_process_details 'SADABS V2008/1 (Bruker AXS)'
_exptl_crystal_colour colourless
_exptl_crystal_density_diffrn 1.239
_exptl_crystal_density_method 'not measured'
_exptl_crystal_description block
_exptl_crystal_F_000 348
_exptl_crystal_size_max 0.295
_exptl_crystal_size_mid 0.289
_exptl_crystal_size_min 0.154
_refine_diff_density_max 0.229
_refine_diff_density_min -0.168
_refine_diff_density_rms 0.04
_refine_ls_extinction_coef 0.023(4)
_refine_ls_extinction_expression Fc^*^=kFc[1+0.001xFc^2^\l^3^/sin(2\q)]^-1/4^
_refine_ls_extinction_method SHELXL
_refine_ls_goodness_of_fit_ref 1.038
_refine_ls_hydrogen_treatment mixed
_refine_ls_matrix_type full
_refine_ls_number_constraints 0
_refine_ls_number_parameters 232
_refine_ls_number_reflns 3675
_refine_ls_number_restraints 0
_refine_ls_restrained_S_all 1.038
_refine_ls_R_factor_all 0.1106
_refine_ls_R_factor_gt 0.0536
_refine_ls_shift/su_max 0
_refine_ls_shift/su_mean 0
_refine_ls_structure_factor_coef Fsqd
_refine_ls_weighting_details 'calc w=1/[\s^2^(Fo^2^)+(0.0656P)^2^+0.0000P] where P=(Fo^2^+2Fc^2^)/3'
_refine_ls_weighting_scheme calc
_refine_ls_wR_factor_gt 0.1258
_refine_ls_wR_factor_ref 0.1536
_reflns_number_gt 1976
_reflns_number_total 3675
_reflns_threshold_expression >2sigma(I)
_cod_data_source_file c5ra16678k2.cif
_cod_data_source_block shelx
_cod_original_cell_volume 882.11(5)
_cod_original_sg_symbol_H-M P-1
_cod_database_code 7221935

loop_
_symmetry_equiv_pos_as_xyz
'x, y, z'
'-x, -y, -z'

loop_
_atom_site_label
_atom_site_type_symbol
_atom_site_fract_x
_atom_site_fract_y
_atom_site_fract_z
_atom_site_U_iso_or_equiv
_atom_site_adp_type
_atom_site_occupancy
_atom_site_symmetry_multiplicity
_atom_site_calc_flag
_atom_site_refinement_flags
O2 O 0.72926(15) 0.73286(15) 0.28374(15) 0.0473(4) Uani 1 1 d .
O1 O 0.72830(15) 0.48047(15) 0.21356(15) 0.0480(4) Uani 1 1 d .
C12 C 0.7268(4) 0.7180(3) -0.3899(3) 0.0814(9) Uani 1 1 d .
H12 H 0.7002 0.705 -0.4859 0.098 Uiso 1 1 calc R
C5 C 0.7191(2) 0.1049(3) -0.1070(3) 0.0564(7) Uani 1 1 d .
H5 H 0.7149 0.0194 -0.1795 0.068 Uiso 1 1 calc R
C4 C 0.6791(2) 0.0962(3) 0.0138(3) 0.0582(7) Uani 1 1 d .
H4 H 0.6486 0.0037 0.022 0.07 Uiso 1 1 calc R
C3 C 0.6835(2) 0.2206(2) 0.1213(3) 0.0514(6) Uani 1 1 d .
H3 H 0.6553 0.2118 0.2009 0.062 Uiso 1 1 calc R
C2 C 0.7300(2) 0.3601(2) 0.1116(2) 0.0403(5) Uani 1 1 d .
B1 B 0.8091(3) 0.6363(3) 0.2328(3) 0.0409(6) Uani 1 1 d .
C16 C 0.9754(2) 0.6990(2) 0.3344(2) 0.0408(5) Uani 1 1 d .
C21 C 1.0484(3) 0.6054(3) 0.3664(2) 0.0545(6) Uani 1 1 d .
H21 H 0.9981 0.5031 0.33 0.065 Uiso 1 1 calc R
C20 C 1.1936(3) 0.6601(3) 0.4508(3) 0.0689(7) Uani 1 1 d .
H20 H 1.2396 0.5946 0.4694 0.083 Uiso 1 1 calc R
C19 C 1.2699(3) 0.8106(3) 0.5072(3) 0.0677(7) Uani 1 1 d .
H19 H 1.3679 0.8473 0.5631 0.081 Uiso 1 1 calc R
C11 C 0.8729(4) 0.7722(3) -0.3139(3) 0.0777(9) Uani 1 1 d .
H11 H 0.9456 0.7961 -0.3581 0.093 Uiso 1 1 calc R
C10 C 0.9126(3) 0.7914(3) -0.1718(3) 0.0588(7) Uani 1 1 d .
H10 H 1.0122 0.8282 -0.1205 0.071 Uiso 1 1 calc R
C9 C 0.8058(2) 0.7566(2) -0.1045(2) 0.0421(5) Uani 1 1 d .
C8 C 0.8488(3) 0.7743(2) 0.0494(2) 0.0478(6) Uani 1 1 d .
H8B H 0.954 0.8295 0.0907 0.057 Uiso 1 1 calc R
H8A H 0.7966 0.8331 0.1001 0.057 Uiso 1 1 calc R
N1 N 0.81685(17) 0.63143(18) 0.07255(17) 0.0391(4) Uani 1 1 d .
C15 C 0.5774(2) 0.6926(3) 0.2122(3) 0.0634(7) Uani 1 1 d .
H15A H 0.5626 0.655 0.1108 0.095 Uiso 1 1 calc R
H15B H 0.547 0.7786 0.2392 0.095 Uiso 1 1 calc R
H15C H 0.5198 0.6168 0.2382 0.095 Uiso 1 1 calc R
C6 C 0.7650(2) 0.2417(2) -0.1178(2) 0.0490(6) Uani 1 1 d .
H6 H 0.7921 0.249 -0.1983 0.059 Uiso 1 1 calc R
C1 C 0.7715(2) 0.3699(2) -0.0093(2) 0.0393(5) Uani 1 1 d .
C7 C 0.8069(2) 0.5105(2) -0.0263(2) 0.0403(5) Uani 1 1 d .
C18 C 1.2003(3) 0.9069(3) 0.4805(3) 0.0598(7) Uani 1 1 d .
H18 H 1.2506 1.0093 0.5197 0.072 Uiso 1 1 calc R
C17 C 1.0553(2) 0.8511(3) 0.3951(2) 0.0487(6) Uani 1 1 d .
H17 H 1.0098 0.9174 0.3777 0.058 Uiso 1 1 calc R
C14 C 0.6584(3) 0.7023(3) -0.1834(3) 0.0522(6) Uani 1 1 d .
H14 H 0.5851 0.6789 -0.1397 0.063 Uiso 1 1 calc R
C13 C 0.6192(3) 0.6825(3) -0.3251(3) 0.0687(8) Uani 1 1 d .
H13 H 0.5198 0.6452 -0.3772 0.082 Uiso 1 1 calc R
H7 H 0.8205(18) 0.512(2) -0.114(2) 0.033(5) Uiso 1 1 d .

loop_
_atom_site_aniso_label
_atom_site_aniso_U_11
_atom_site_aniso_U_22
_atom_site_aniso_U_33
_atom_site_aniso_U_23
_atom_site_aniso_U_13
_atom_site_aniso_U_12
O2 0.0491(9) 0.0488(9) 0.0432(9) 0.0117(7) 0.0125(7) 0.0226(7)
O1 0.0607(9) 0.0422(9) 0.0447(9) 0.0165(8) 0.0243(8) 0.0164(7)
C12 0.143(3) 0.073(2) 0.0457(17) 0.0306(16) 0.026(2) 0.056(2)
C5 0.0562(14) 0.0408(15) 0.0668(18) 0.0094(13) 0.0173(13) 0.0211(11)
C4 0.0472(13) 0.0425(15) 0.089(2) 0.0281(15) 0.0202(14) 0.0171(11)
C3 0.0487(13) 0.0453(15) 0.0668(17) 0.0270(13) 0.0209(12) 0.0162(11)
C2 0.0373(11) 0.0380(13) 0.0445(13) 0.0133(11) 0.0113(10) 0.0139(10)
B1 0.0526(14) 0.0397(15) 0.0366(14) 0.0167(12) 0.0181(12) 0.0186(12)
C16 0.0529(13) 0.0433(13) 0.0320(12) 0.0142(10) 0.0161(10) 0.0225(11)
C21 0.0614(15) 0.0467(14) 0.0531(15) 0.0185(12) 0.0071(12) 0.0213(12)
C20 0.0688(17) 0.0636(19) 0.0722(19) 0.0279(15) 0.0010(15) 0.0297(15)
C19 0.0582(15) 0.077(2) 0.0565(16) 0.0186(15) -0.0025(13) 0.0249(15)
C11 0.116(3) 0.077(2) 0.070(2) 0.0446(17) 0.054(2) 0.0426(19)
C10 0.0616(15) 0.0633(17) 0.0648(17) 0.0336(14) 0.0277(13) 0.0240(13)
C9 0.0514(13) 0.0375(12) 0.0425(13) 0.0188(10) 0.0142(11) 0.0180(10)
C8 0.0614(14) 0.0377(13) 0.0439(14) 0.0157(11) 0.0147(11) 0.0158(11)
N1 0.0443(10) 0.0368(10) 0.0359(10) 0.0138(9) 0.0100(8) 0.0142(8)
C15 0.0500(14) 0.0712(18) 0.0668(17) 0.0214(14) 0.0131(13) 0.0245(13)
C6 0.0535(13) 0.0464(15) 0.0472(14) 0.0124(12) 0.0145(11) 0.0233(11)
C1 0.0413(11) 0.0376(13) 0.0401(12) 0.0142(10) 0.0105(10) 0.0164(10)
C7 0.0445(12) 0.0474(14) 0.0331(13) 0.0154(11) 0.0142(10) 0.0194(10)
C18 0.0645(16) 0.0511(16) 0.0497(15) 0.0088(12) 0.0083(13) 0.0144(13)
C17 0.0574(14) 0.0489(15) 0.0404(13) 0.0122(11) 0.0121(11) 0.0253(12)
C14 0.0549(14) 0.0522(15) 0.0546(15) 0.0225(12) 0.0162(12) 0.0230(12)
C13 0.0807(19) 0.0623(18) 0.0544(17) 0.0184(14) -0.0036(15) 0.0308(15)

loop_
_atom_type_symbol
_atom_type_description
_atom_type_scat_dispersion_real
_atom_type_scat_dispersion_imag
_atom_type_scat_source
C C 0.0033 0.0016 'International Tables Vol C Tables 4.2.6.8 and 6.1.1.4'
H H 0 0 'International Tables Vol C Tables 4.2.6.8 and 6.1.1.4'
N N 0.0061 0.0033 'International Tables Vol C Tables 4.2.6.8 and 6.1.1.4'
O O 0.0106 0.006 'International Tables Vol C Tables 4.2.6.8 and 6.1.1.4'
B B 0.0013 0.0007 'International Tables Vol C Tables 4.2.6.8 and 6.1.1.4'

loop_
_geom_angle_atom_site_label_1
_geom_angle_atom_site_label_2
_geom_angle_atom_site_label_3
_geom_angle
C15 O2 B1 119.32(18)
C2 O1 B1 123.79(16)
C11 C12 C13 120.2(3)
C11 C12 H12 119.9
C13 C12 H12 119.9
C6 C5 C4 118.9(2)
C6 C5 H5 120.5
C4 C5 H5 120.5
C3 C4 C5 121.5(2)
C3 C4 H4 119.2
C5 C4 H4 119.2
C4 C3 C2 120.1(2)
C4 C3 H3 120
C2 C3 H3 120
O1 C2 C3 120.1(2)
O1 C2 C1 121.15(19)
C3 C2 C1 118.7(2)
O2 B1 O1 110.77(17)
O2 B1 C16 110.75(18)
O1 B1 C16 113.09(18)
O2 B1 N1 108.40(17)
O1 B1 N1 105.80(16)
C16 B1 N1 107.76(16)
C17 C16 C21 116.3(2)
C17 C16 B1 121.41(19)
C21 C16 B1 122.3(2)
C20 C21 C16 121.9(2)
C20 C21 H21 119
C16 C21 H21 119
C19 C20 C21 120.3(2)
C19 C20 H20 119.9
C21 C20 H20 119.9
C20 C19 C18 119.5(2)
C20 C19 H19 120.3
C18 C19 H19 120.3
C12 C11 C10 120.0(3)
C12 C11 H11 120
C10 C11 H11 120
C11 C10 C9 120.7(3)
C11 C10 H10 119.7
C9 C10 H10 119.7
C10 C9 C14 118.4(2)
C10 C9 C8 120.8(2)
C14 C9 C8 120.83(19)
N1 C8 C9 114.29(17)
N1 C8 H8B 108.7
C9 C8 H8B 108.7
N1 C8 H8A 108.7
C9 C8 H8A 108.7
H8B C8 H8A 107.6
C7 N1 C8 120.68(18)
C7 N1 B1 121.37(18)
C8 N1 B1 117.75(16)
O2 C15 H15A 109.5
O2 C15 H15B 109.5
H15A C15 H15B 109.5
O2 C15 H15C 109.5
H15A C15 H15C 109.5
H15B C15 H15C 109.5
C5 C6 C1 120.6(2)
C5 C6 H6 119.7
C1 C6 H6 119.7
C6 C1 C2 120.2(2)
C6 C1 C7 120.4(2)
C2 C1 C7 119.10(19)
N1 C7 C1 122.1(2)
N1 C7 H7 120.3(11)
C1 C7 H7 117.6(11)
C19 C18 C17 119.8(2)
C19 C18 H18 120.1
C17 C18 H18 120.1
C18 C17 C16 122.2(2)
C18 C17 H17 118.9
C16 C17 H17 118.9
C13 C14 C9 120.8(2)
C13 C14 H14 119.6
C9 C14 H14 119.6
C14 C13 C12 119.9(3)
C14 C13 H13 120
C12 C13 H13 120

loop_
_geom_bond_atom_site_label_1
_geom_bond_atom_site_label_2
_geom_bond_distance
O2 C15 1.416(2)
O2 B1 1.429(3)
O1 C2 1.337(2)
O1 B1 1.486(3)
C12 C11 1.366(4)
C12 C13 1.372(4)
C12 H12 0.93
C5 C6 1.371(3)
C5 C4 1.389(3)
C5 H5 0.93
C4 C3 1.370(3)
C4 H4 0.93
C3 C2 1.392(3)
C3 H3 0.93
C2 C1 1.398(3)
B1 C16 1.600(3)
B1 N1 1.647(3)
C16 C17 1.390(3)
C16 C21 1.392(3)
C21 C20 1.382(3)
C21 H21 0.93
C20 C19 1.371(3)
C20 H20 0.93
C19 C18 1.377(3)
C19 H19 0.93
C11 C10 1.377(4)
C11 H11 0.93
C10 C9 1.382(3)
C10 H10 0.93
C9 C14 1.383(3)
C9 C8 1.500(3)
C8 N1 1.483(3)
C8 H8B 0.97
C8 H8A 0.97
N1 C7 1.284(2)
C15 H15A 0.96
C15 H15B 0.96
C15 H15C 0.96
C6 C1 1.394(3)
C6 H6 0.93
C1 C7 1.432(3)
C7 H7 0.937(18)
C18 C17 1.383(3)
C18 H18 0.93
C17 H17 0.93
C14 C13 1.372(3)
C14 H14 0.93
C13 H13 0.93

loop_
_geom_torsion_atom_site_label_1
_geom_torsion_atom_site_label_2
_geom_torsion_atom_site_label_3
_geom_torsion_atom_site_label_4
_geom_torsion
C6 C5 C4 C3 0.5(3)
C5 C4 C3 C2 -0.6(3)
B1 O1 C2 C3 164.08(19)
B1 O1 C2 C1 -19.0(3)
C4 C3 C2 O1 177.14(18)
C4 C3 C2 C1 0.1(3)
C15 O2 B1 O1 -50.5(2)
C15 O2 B1 C16 -176.80(17)
C15 O2 B1 N1 65.2(2)
C2 O1 B1 O2 146.70(18)
C2 O1 B1 C16 -88.3(2)
C2 O1 B1 N1 29.4(2)
O2 B1 C16 C17 -38.0(3)
O1 B1 C16 C17 -163.06(17)
N1 B1 C16 C17 80.4(2)
O2 B1 C16 C21 142.3(2)
O1 B1 C16 C21 17.3(3)
N1 B1 C16 C21 -99.3(2)
C17 C16 C21 C20 -1.6(3)
B1 C16 C21 C20 178.0(2)
C16 C21 C20 C19 0.7(4)
C21 C20 C19 C18 0.7(4)
C13 C12 C11 C10 0.0(4)
C12 C11 C10 C9 -0.1(4)
C11 C10 C9 C14 -0.1(3)
C11 C10 C9 C8 178.6(2)
C10 C9 C8 N1 -110.3(2)
C14 C9 C8 N1 68.4(3)
C9 C8 N1 C7 24.2(3)
C9 C8 N1 B1 -160.91(17)
O2 B1 N1 C7 -142.56(18)
O1 B1 N1 C7 -23.7(2)
C16 B1 N1 C7 97.5(2)
O2 B1 N1 C8 42.6(2)
O1 B1 N1 C8 161.47(16)
C16 B1 N1 C8 -77.3(2)
C4 C5 C6 C1 0.0(3)
C5 C6 C1 C2 -0.5(3)
C5 C6 C1 C7 -174.47(19)
O1 C2 C1 C6 -176.60(18)
C3 C2 C1 C6 0.4(3)
O1 C2 C1 C7 -2.5(3)
C3 C2 C1 C7 174.47(18)
C8 N1 C7 C1 -177.96(17)
B1 N1 C7 C1 7.4(3)
C6 C1 C7 N1 -178.51(18)
C2 C1 C7 N1 7.4(3)
C20 C19 C18 C17 -1.2(4)
C19 C18 C17 C16 0.2(3)
C21 C16 C17 C18 1.2(3)
B1 C16 C17 C18 -178.5(2)
C10 C9 C14 C13 0.4(3)
C8 C9 C14 C13 -178.3(2)
C9 C14 C13 C12 -0.5(4)
C11 C12 C13 C14 0.3(4)
